data_4308352
loop_
_publ_author_name
'Bula Dutta'
'Pradip Bag'
'Ulrich Fl\"orke'
'Kamalaksha Nag'

_publ_section_title
;
Dinuclear Zinc(II) Complexes of Tetraiminodiphenol Macrocycles and Their
Interactions with Carboxylate Anions and Amino Acids. Photoluminescence,
Equilibria, and Structure
;
_journal_name_full 'Inorganic Chemistry'
_journal_page_first 147
_journal_page_last 157
_journal_paper_doi 10.1021/ic049056a
_journal_volume 44
_journal_year 2005
_chemical_formula_sum 'C38 H38 Cl N4 O11 Zn2'
_chemical_formula_weight 892.91
_chemical_name_systematic
; 
 ? 
;
_space_group_IT_number 61
_symmetry_cell_setting orthorhombic
_symmetry_space_group_name_Hall '-P 2ac 2ab'
_symmetry_space_group_name_H-M 'P b c a'
_atom_sites_solution_hydrogens geom
_atom_sites_solution_primary direct
_atom_sites_solution_secondary difmap
_audit_creation_method SHELXL-97
_cell_angle_alpha 90.00
_cell_angle_beta 90.00
_cell_angle_gamma 90.00
_cell_formula_units_Z 8
_cell_length_a 14.970(1)
_cell_length_b 21.633(3)
_cell_length_c 23.159(3)
_cell_measurement_reflns_used 43
_cell_measurement_temperature 203(2)
_cell_measurement_theta_max 15.0
_cell_measurement_theta_min 4.837
_cell_volume 7499.9(15)
_computing_cell_refinement 'Bruker XSCANS'
_computing_data_collection 'Bruker XSCANS'
_computing_data_reduction 'Bruker SHELXTL'
_computing_molecular_graphics 'Bruker SHELXTL'
_computing_publication_material 'Bruker SHELXTL'
_computing_structure_refinement 'Bruker SHELXTL'
_computing_structure_solution 'Bruker SHELXTL'
_diffrn_ambient_temperature 203(2)
_diffrn_measured_fraction_theta_full 0.999
_diffrn_measured_fraction_theta_max 0.999
_diffrn_measurement_device_type 'Bruker P4'
_diffrn_measurement_method '\w scans'
_diffrn_radiation_monochromator graphite
_diffrn_radiation_source 'fine-focus sealed tube'
_diffrn_radiation_type MoK\a
_diffrn_radiation_wavelength 0.71073
_diffrn_reflns_av_R_equivalents 0.0959
_diffrn_reflns_av_sigmaI/netI 0.2639
_diffrn_reflns_limit_h_max 1
_diffrn_reflns_limit_h_min -19
_diffrn_reflns_limit_k_max 28
_diffrn_reflns_limit_k_min -3
_diffrn_reflns_limit_l_max 1
_diffrn_reflns_limit_l_min -30
_diffrn_reflns_number 10193
_diffrn_reflns_theta_full 27.50
_diffrn_reflns_theta_max 27.50
_diffrn_reflns_theta_min 2.48
_diffrn_standards_decay_% 1
_diffrn_standards_interval_count 397
_diffrn_standards_number 3
_exptl_absorpt_coefficient_mu 1.418
_exptl_absorpt_correction_T_max 0.920
_exptl_absorpt_correction_T_min 0.675
_exptl_absorpt_correction_type gaussian
_exptl_crystal_colour colorless
_exptl_crystal_density_diffrn 1.582
_exptl_crystal_density_meas ?
_exptl_crystal_density_method .
_exptl_crystal_description needle
_exptl_crystal_F_000 3672
_exptl_crystal_size_max 0.38
_exptl_crystal_size_mid 0.12
_exptl_crystal_size_min 0.06
_refine_diff_density_max 0.764
_refine_diff_density_min -0.571
_refine_diff_density_rms 0.134
_refine_ls_extinction_coef 0.00003(10)
_refine_ls_extinction_expression Fc^*^=kFc[1+0.001xFc^2^\l^3^/sin(2\q)]^-1/4^
_refine_ls_extinction_method SHELXL
_refine_ls_goodness_of_fit_ref 0.872
_refine_ls_hydrogen_treatment constr
_refine_ls_matrix_type full
_refine_ls_number_parameters 504
_refine_ls_number_reflns 8610
_refine_ls_number_restraints 51
_refine_ls_restrained_S_all 0.878
_refine_ls_R_factor_all 0.2588
_refine_ls_R_factor_gt 0.0758
_refine_ls_shift/su_max 0.000
_refine_ls_shift/su_mean 0.000
_refine_ls_structure_factor_coef Fsqd
_refine_ls_weighting_details 'calc w=1/[\s^2^(Fo^2^)+(0.0783P)^2^] where P=(Fo^2^+2Fc^2^)/3'
_refine_ls_weighting_scheme calc
_refine_ls_wR_factor_gt 0.1555
_refine_ls_wR_factor_ref 0.2524
_reflns_number_gt 2110
_reflns_number_total 8610
_reflns_threshold_expression >2sigma(I)
_cod_data_source_file ic049056asi20040913_103925_2.cif
_cod_data_source_block comp10
_cod_depositor_comments
;
The following automatic conversions were performed:
'_symmetry_cell_setting' value 'Orthorhombic' changed to 'orthorhombic'
according to '/home/saulius/struct/CIF-dictionaries/cif_core.dic'
dictionary named 'cif_core.dic' version 2.4.1 from 2010-06-29.

Automatic conversion script
Id: cif_fix_enum 1527 2010-12-29 10:47:43Z saulius 
;
_cod_original_cell_volume 7500.0(15)
_cod_database_code 4308352

loop_
_symmetry_equiv_pos_as_xyz
'x, y, z'
'-x+1/2, -y, z+1/2'
'-x, y+1/2, -z+1/2'
'x+1/2, -y+1/2, -z'
'-x, -y, -z'
'x-1/2, y, -z-1/2'
'x, -y-1/2, z-1/2'
'-x-1/2, y-1/2, z'

loop_
_atom_site_label
_atom_site_type_symbol
_atom_site_fract_x
_atom_site_fract_y
_atom_site_fract_z
_atom_site_U_iso_or_equiv
_atom_site_adp_type
_atom_site_occupancy
_atom_site_symmetry_multiplicity
_atom_site_calc_flag
_atom_site_refinement_flags
_atom_site_disorder_assembly
_atom_site_disorder_group
Zn1 Zn 0.84189(8) 0.26113(6) 0.39224(5) 0.0367(3) Uani 1 1 d . . .
Zn2 Zn 0.99515(9) 0.18780(6) 0.33403(5) 0.0403(4) Uani 1 1 d . . .
O1 O 0.9713(4) 0.2739(3) 0.3706(3) 0.0377(18) Uani 1 1 d . . .
O2 O 0.8559(4) 0.1846(3) 0.3442(3) 0.0348(17) Uani 1 1 d . . .
O3 O 0.8889(5) 0.2109(3) 0.4600(3) 0.0432(19) Uani 1 1 d . . .
O4 O 1.0002(5) 0.1546(3) 0.4196(3) 0.0442(19) Uani 1 1 d . . .
O5 O 0.7812(5) 0.3073(3) 0.3293(3) 0.0446(19) Uani 1 1 d . . .
O6 O 0.8772(5) 0.3230(4) 0.2560(4) 0.066(3) Uani 1 1 d . . .
O7 O 0.9770(5) 0.2253(4) 0.2487(3) 0.053(2) Uani 1 1 d . . .
N1 N 0.7163(5) 0.2358(4) 0.4163(3) 0.037(2) Uani 1 1 d . . .
N2 N 0.8447(6) 0.3391(4) 0.4425(3) 0.038(2) Uani 1 1 d . . .
N3 N 1.1260(6) 0.2074(4) 0.3265(4) 0.040(2) Uani 1 1 d . . .
N4 N 0.9958(6) 0.1016(4) 0.2993(4) 0.042(2) Uani 1 1 d . . .
C1 C 0.6564(7) 0.2778(5) 0.4482(5) 0.050(3) Uani 1 1 d . . .
H1A H 0.6097 0.2533 0.4671 0.060 Uiso 1 1 calc R . .
H1B H 0.6272 0.3057 0.4206 0.060 Uiso 1 1 calc R . .
C2 C 0.7035(7) 0.3156(5) 0.4927(5) 0.048(3) Uani 1 1 d . . .
H2A H 0.6590 0.3354 0.5177 0.057 Uiso 1 1 calc R . .
H2B H 0.7398 0.2882 0.5169 0.057 Uiso 1 1 calc R . .
C3 C 0.7620(7) 0.3641(5) 0.4673(5) 0.046(3) Uani 1 1 d . . .
H3A H 0.7289 0.3860 0.4370 0.056 Uiso 1 1 calc R . .
H3B H 0.7774 0.3942 0.4973 0.056 Uiso 1 1 calc R . .
C4 C 0.9174(7) 0.3666(5) 0.4567(4) 0.038(3) Uani 1 1 d . . .
H4A H 0.9110 0.4007 0.4816 0.046 Uiso 1 1 calc R . .
C5 C 1.0065(7) 0.3523(5) 0.4397(5) 0.043(3) Uani 1 1 d . . .
C6 C 1.0726(8) 0.3913(6) 0.4650(5) 0.050(3) Uani 1 1 d . . .
H6A H 1.0543 0.4220 0.4911 0.060 Uiso 1 1 calc R . .
C7 C 1.1613(8) 0.3859(5) 0.4528(4) 0.040(3) Uani 1 1 d . . .
C8 C 1.1855(7) 0.3366(5) 0.4167(4) 0.043(3) Uani 1 1 d . . .
H8A H 1.2467 0.3290 0.4111 0.052 Uiso 1 1 calc R . .
C9 C 1.1251(6) 0.2986(5) 0.3890(5) 0.034(2) Uani 1 1 d . . .
C10 C 1.0314(7) 0.3073(5) 0.3992(4) 0.039(3) Uani 1 1 d . . .
C11 C 1.2310(8) 0.4296(6) 0.4761(5) 0.062(4) Uani 1 1 d . . .
H11A H 1.2026 0.4602 0.5006 0.093 Uiso 1 1 calc R . .
H11B H 1.2608 0.4502 0.4443 0.093 Uiso 1 1 calc R . .
H11C H 1.2745 0.4066 0.4985 0.093 Uiso 1 1 calc R . .
C12 C 1.1643(8) 0.2525(6) 0.3519(4) 0.049(3) Uani 1 1 d . . .
H12A H 1.2261 0.2561 0.3457 0.059 Uiso 1 1 calc R . .
C13 C 1.1818(8) 0.1692(6) 0.2873(5) 0.054(3) Uani 1 1 d . . .
H13A H 1.2450 0.1770 0.2957 0.065 Uiso 1 1 calc R . .
H13B H 1.1705 0.1816 0.2473 0.065 Uiso 1 1 calc R . .
C14 C 1.1629(8) 0.1014(6) 0.2938(5) 0.053(3) Uani 1 1 d . . .
H14A H 1.1627 0.0912 0.3350 0.064 Uiso 1 1 calc R . .
H14B H 1.2118 0.0782 0.2759 0.064 Uiso 1 1 calc R . .
C15 C 1.0761(7) 0.0799(5) 0.2678(5) 0.049(3) Uani 1 1 d . . .
H15A H 1.0728 0.0946 0.2278 0.059 Uiso 1 1 calc R . .
H15B H 1.0757 0.0346 0.2669 0.059 Uiso 1 1 calc R . .
C16 C 0.9303(7) 0.0648(6) 0.3011(4) 0.044(3) Uani 1 1 d . . .
H16A H 0.9391 0.0258 0.2840 0.053 Uiso 1 1 calc R . .
C17 C 0.8425(7) 0.0759(5) 0.3266(4) 0.033(2) Uani 1 1 d . . .
C18 C 0.7871(8) 0.0227(5) 0.3280(4) 0.042(3) Uani 1 1 d . . .
H18A H 0.8102 -0.0143 0.3129 0.050 Uiso 1 1 calc R . .
C19 C 0.7022(8) 0.0218(6) 0.3500(5) 0.047(3) Uani 1 1 d . . .
C20 C 0.6736(8) 0.0775(5) 0.3731(4) 0.044(3) Uani 1 1 d . . .
H20A H 0.6163 0.0789 0.3896 0.052 Uiso 1 1 calc R . .
C21 C 0.7241(7) 0.1315(5) 0.3734(4) 0.041(3) Uani 1 1 d . . .
C22 C 0.8100(7) 0.1317(5) 0.3481(4) 0.038(3) Uani 1 1 d . . .
C23 C 0.6440(8) -0.0358(5) 0.3488(5) 0.050(3) Uani 1 1 d . . .
H23A H 0.5869 -0.0268 0.3667 0.074 Uiso 1 1 calc R . .
H23B H 0.6735 -0.0688 0.3698 0.074 Uiso 1 1 calc R . .
H23C H 0.6346 -0.0485 0.3091 0.074 Uiso 1 1 calc R . .
C24 C 0.6826(7) 0.1825(5) 0.4029(4) 0.044(3) Uani 1 1 d . . .
H24A H 0.6228 0.1763 0.4140 0.053 Uiso 1 1 calc R . .
C25 C 0.9506(8) 0.1718(6) 0.4608(4) 0.041(3) Uani 1 1 d . . .
C26 C 0.9665(7) 0.1407(5) 0.5179(4) 0.041(3) Uani 1 1 d . . .
C27 C 0.9371(7) 0.1678(6) 0.5697(4) 0.045(3) Uani 1 1 d . . .
H27A H 0.9059 0.2054 0.5682 0.054 Uiso 1 1 calc R . .
C28 C 0.9528(9) 0.1408(6) 0.6221(5) 0.061(4) Uani 1 1 d . . .
H28A H 0.9338 0.1602 0.6563 0.073 Uiso 1 1 calc R . .
C29 C 0.9974(9) 0.0838(6) 0.6246(5) 0.064(4) Uani 1 1 d . . .
H29A H 1.0070 0.0643 0.6603 0.077 Uiso 1 1 calc R . .
C30 C 1.0276(10) 0.0561(6) 0.5736(6) 0.071(4) Uani 1 1 d . . .
H30A H 1.0584 0.0183 0.5753 0.085 Uiso 1 1 calc R . .
C31 C 1.0124(8) 0.0841(5) 0.5210(5) 0.049(3) Uani 1 1 d . . .
H31A H 1.0329 0.0652 0.4869 0.059 Uiso 1 1 calc R . .
C32 C 0.8047(8) 0.3295(5) 0.2800(5) 0.044(3) Uani 1 1 d . . .
C33 C 0.7337(8) 0.3679(5) 0.2499(5) 0.046(3) Uani 1 1 d . . .
C34 C 0.7601(8) 0.4148(5) 0.2115(5) 0.045(3) Uani 1 1 d . . .
H34A H 0.8211 0.4221 0.2045 0.054 Uiso 1 1 calc R . .
C35 C 0.6963(9) 0.4500(6) 0.1842(5) 0.059(4) Uani 1 1 d . . .
H35A H 0.7142 0.4824 0.1598 0.070 Uiso 1 1 calc R . .
C36 C 0.6058(9) 0.4384(6) 0.1922(5) 0.054(3) Uani 1 1 d . . .
H36A H 0.5635 0.4625 0.1723 0.065 Uiso 1 1 calc R . .
C37 C 0.5769(8) 0.3921(6) 0.2287(5) 0.051(3) Uani 1 1 d . . .
H37A H 0.5157 0.3835 0.2332 0.061 Uiso 1 1 calc R . .
C38 C 0.6420(8) 0.3582(6) 0.2588(5) 0.054(3) Uani 1 1 d . . .
H38A H 0.6237 0.3282 0.2857 0.064 Uiso 1 1 calc R . .
Cl1 Cl 0.4017(2) 0.12283(19) 0.37931(15) 0.0740(11) Uani 1 1 d D . .
O11 O 0.4048(7) 0.1155(5) 0.3198(3) 0.125(5) Uani 1 1 d D A .
O12 O 0.3117(8) 0.1175(8) 0.3995(6) 0.097(7) Uiso 0.66(2) 1 d PD A 1
O13 O 0.4476(9) 0.0703(6) 0.4062(5) 0.083(6) Uiso 0.66(2) 1 d PD A 1
O14 O 0.4418(14) 0.1767(7) 0.3992(8) 0.199(13) Uiso 0.66(2) 1 d PD A 1
O122 O 0.3292(13) 0.1653(11) 0.3946(8) 0.061(10) Uiso 0.34(2) 1 d PD A 2
O132 O 0.380(3) 0.0649(9) 0.4069(10) 0.29(4) Uiso 0.34(2) 1 d PD A 2
O142 O 0.4804(12) 0.1472(16) 0.4042(10) 0.144(18) Uiso 0.34(2) 1 d PD A 2

loop_
_atom_site_aniso_label
_atom_site_aniso_U_11
_atom_site_aniso_U_22
_atom_site_aniso_U_33
_atom_site_aniso_U_23
_atom_site_aniso_U_13
_atom_site_aniso_U_12
Zn1 0.0375(7) 0.0438(7) 0.0287(6) -0.0009(6) 0.0012(6) -0.0017(7)
Zn2 0.0403(7) 0.0449(7) 0.0359(6) -0.0007(7) -0.0004(7) 0.0023(7)
O1 0.032(4) 0.047(5) 0.033(4) -0.002(4) -0.001(3) 0.004(4)
O2 0.034(4) 0.034(4) 0.036(4) -0.001(4) 0.000(3) 0.009(4)
O3 0.041(4) 0.053(5) 0.036(4) 0.004(4) 0.000(4) 0.011(4)
O4 0.042(4) 0.053(5) 0.037(4) 0.003(4) -0.005(4) 0.009(4)
O5 0.042(4) 0.049(5) 0.042(4) 0.001(4) 0.009(4) 0.001(4)
O6 0.043(5) 0.088(7) 0.066(6) 0.023(5) 0.020(4) 0.019(5)
O7 0.054(5) 0.056(5) 0.050(5) 0.006(4) 0.000(4) -0.001(4)
N1 0.030(5) 0.050(6) 0.031(5) 0.001(5) -0.001(4) -0.002(5)
N2 0.041(5) 0.043(5) 0.032(5) 0.001(4) 0.008(5) -0.005(5)
N3 0.034(5) 0.041(6) 0.044(5) 0.002(5) 0.000(5) -0.001(5)
N4 0.033(5) 0.057(6) 0.036(5) -0.006(5) 0.006(5) 0.004(5)
C1 0.031(6) 0.062(8) 0.057(7) 0.000(7) 0.013(6) 0.009(6)
C2 0.037(6) 0.054(8) 0.052(7) -0.004(7) 0.000(6) 0.003(6)
C3 0.035(6) 0.047(7) 0.057(7) -0.006(6) 0.012(6) 0.000(6)
C4 0.040(7) 0.037(6) 0.038(6) -0.002(6) 0.006(5) 0.005(6)
C5 0.029(6) 0.058(7) 0.042(6) -0.007(6) 0.001(6) 0.016(6)
C6 0.043(7) 0.061(8) 0.046(7) -0.012(7) 0.006(6) 0.009(7)
C7 0.047(7) 0.043(7) 0.031(6) 0.007(5) 0.003(6) -0.004(6)
C8 0.040(7) 0.056(7) 0.034(6) 0.003(6) 0.006(5) 0.005(6)
C9 0.027(5) 0.035(6) 0.041(6) 0.006(6) 0.001(5) -0.007(5)
C10 0.043(6) 0.045(7) 0.029(5) 0.001(6) 0.006(5) 0.002(6)
C11 0.057(8) 0.067(9) 0.061(8) -0.019(7) 0.006(7) -0.016(8)
C12 0.042(6) 0.066(8) 0.040(6) -0.006(6) -0.001(6) -0.010(7)
C13 0.045(7) 0.060(9) 0.056(8) -0.007(7) 0.018(6) 0.002(7)
C14 0.050(7) 0.062(9) 0.047(7) -0.015(7) 0.003(7) 0.005(7)
C15 0.043(7) 0.048(7) 0.056(8) -0.022(6) 0.004(6) -0.006(6)
C16 0.046(7) 0.051(8) 0.035(6) -0.005(6) -0.012(6) 0.014(7)
C17 0.037(6) 0.032(6) 0.029(5) -0.003(5) 0.000(5) 0.001(5)
C18 0.057(7) 0.039(7) 0.031(6) -0.003(5) 0.000(6) -0.002(6)
C19 0.049(7) 0.050(8) 0.042(7) 0.006(6) -0.004(6) -0.012(7)
C20 0.050(7) 0.044(7) 0.037(6) 0.011(6) 0.002(6) 0.002(6)
C21 0.047(7) 0.043(7) 0.032(6) 0.001(6) -0.001(5) 0.000(6)
C22 0.041(6) 0.037(6) 0.036(6) -0.007(5) 0.001(5) 0.005(6)
C23 0.054(8) 0.040(7) 0.054(7) 0.010(6) 0.005(6) -0.007(6)
C24 0.036(6) 0.057(8) 0.040(6) 0.007(6) 0.001(5) -0.004(6)
C25 0.041(7) 0.061(8) 0.020(5) 0.002(6) -0.009(5) -0.002(6)
C26 0.052(7) 0.042(7) 0.030(6) 0.000(5) -0.013(5) -0.009(6)
C27 0.045(7) 0.063(8) 0.028(6) -0.001(6) 0.006(5) -0.011(6)
C28 0.076(10) 0.066(9) 0.041(7) 0.009(7) 0.007(7) -0.018(8)
C29 0.087(10) 0.069(9) 0.036(7) 0.010(7) -0.016(7) -0.035(9)
C30 0.105(12) 0.054(8) 0.054(8) 0.010(7) -0.020(8) 0.009(9)
C31 0.066(8) 0.045(7) 0.035(6) -0.001(6) -0.019(6) 0.004(7)
C32 0.057(8) 0.033(7) 0.041(7) 0.003(6) -0.006(6) -0.005(6)
C33 0.057(8) 0.035(7) 0.048(7) -0.018(6) 0.003(6) 0.008(6)
C34 0.049(7) 0.045(7) 0.041(7) 0.003(6) -0.001(6) 0.005(6)
C35 0.075(10) 0.054(8) 0.047(8) -0.006(7) -0.003(7) 0.009(8)
C36 0.057(9) 0.056(9) 0.050(8) -0.002(7) -0.016(7) 0.018(7)
C37 0.041(7) 0.062(9) 0.050(8) -0.027(7) 0.003(6) 0.006(7)
C38 0.057(8) 0.061(9) 0.042(7) 0.008(7) 0.001(6) -0.018(7)
Cl1 0.062(2) 0.099(3) 0.061(2) -0.017(2) -0.0006(18) -0.003(2)
O11 0.146(11) 0.179(13) 0.048(6) -0.014(7) 0.026(7) 0.046(10)

loop_
_atom_type_symbol
_atom_type_description
_atom_type_scat_dispersion_real
_atom_type_scat_dispersion_imag
_atom_type_scat_source
C C 0.0033 0.0016 'International Tables Vol C Tables 4.2.6.8 and 6.1.1.4'
H H 0.0000 0.0000 'International Tables Vol C Tables 4.2.6.8 and 6.1.1.4'
O O 0.0106 0.0060 'International Tables Vol C Tables 4.2.6.8 and 6.1.1.4'
N N 0.0061 0.0033 'International Tables Vol C Tables 4.2.6.8 and 6.1.1.4'
Zn Zn 0.2839 1.4301 'International Tables Vol C Tables 4.2.6.8 and 6.1.1.4'
Cl Cl 0.1484 0.1585 'International Tables Vol C Tables 4.2.6.8 and 6.1.1.4'

loop_
_geom_angle_atom_site_label_1
_geom_angle_atom_site_label_2
_geom_angle_atom_site_label_3
_geom_angle
_geom_angle_site_symmetry_1
_geom_angle_site_symmetry_3
_geom_angle_publ_flag
O5 Zn1 O2 93.2(3) . . ?
O5 Zn1 O1 100.8(3) . . ?
O2 Zn1 O1 82.8(3) . . ?
O5 Zn1 O3 173.0(3) . . ?
O2 Zn1 O3 87.2(3) . . ?
O1 Zn1 O3 86.1(3) . . ?
O5 Zn1 N1 85.0(3) . . ?
O2 Zn1 N1 91.5(3) . . ?
O1 Zn1 N1 172.0(3) . . ?
O3 Zn1 N1 88.0(3) . . ?
O5 Zn1 N2 90.7(3) . . ?
O2 Zn1 N2 172.8(3) . . ?
O1 Zn1 N2 90.5(3) . . ?
O3 Zn1 N2 89.7(3) . . ?
N1 Zn1 N2 94.9(4) . . ?
N3 Zn2 N4 98.9(4) . . ?
N3 Zn2 O1 90.8(3) . . ?
N4 Zn2 O1 170.3(3) . . ?
N3 Zn2 O2 169.6(3) . . ?
N4 Zn2 O2 91.1(3) . . ?
O1 Zn2 O2 79.2(3) . . ?
N3 Zn2 O4 96.8(3) . . ?
N4 Zn2 O4 93.4(3) . . ?
O1 Zn2 O4 85.9(3) . . ?
O2 Zn2 O4 85.3(3) . . ?
N3 Zn2 O7 87.9(3) . . ?
N4 Zn2 O7 89.0(3) . . ?
O1 Zn2 O7 90.9(3) . . ?
O2 Zn2 O7 89.5(3) . . ?
O4 Zn2 O7 174.3(3) . . ?
C10 O1 Zn1 126.8(6) . . ?
C10 O1 Zn2 125.1(6) . . ?
Zn1 O1 Zn2 98.3(3) . . ?
C22 O2 Zn1 128.0(6) . . ?
C22 O2 Zn2 123.1(6) . . ?
Zn1 O2 Zn2 98.0(3) . . ?
C25 O3 Zn1 128.9(7) . . ?
C25 O4 Zn2 126.0(7) . . ?
C32 O5 Zn1 135.5(7) . . ?
C24 N1 C1 115.5(9) . . ?
C24 N1 Zn1 122.3(8) . . ?
C1 N1 Zn1 122.1(7) . . ?
C4 N2 C3 116.3(9) . . ?
C4 N2 Zn1 123.0(7) . . ?
C3 N2 Zn1 120.6(7) . . ?
C12 N3 C13 117.0(9) . . ?
C12 N3 Zn2 124.0(8) . . ?
C13 N3 Zn2 119.0(7) . . ?
C16 N4 C15 116.4(9) . . ?
C16 N4 Zn2 124.2(8) . . ?
C15 N4 Zn2 119.3(7) . . ?
N1 C1 C2 113.4(9) . . ?
C3 C2 C1 113.0(10) . . ?
N2 C3 C2 113.0(9) . . ?
N2 C4 C5 128.5(10) . . ?
C10 C5 C4 125.7(10) . . ?
C10 C5 C6 120.1(10) . . ?
C4 C5 C6 114.1(10) . . ?
C7 C6 C5 122.7(11) . . ?
C6 C7 C8 116.2(11) . . ?
C6 C7 C11 123.1(11) . . ?
C8 C7 C11 120.8(11) . . ?
C9 C8 C7 124.2(11) . . ?
C8 C9 C10 119.0(10) . . ?
C8 C9 C12 115.1(9) . . ?
C10 C9 C12 125.9(10) . . ?
O1 C10 C5 122.1(10) . . ?
O1 C10 C9 120.4(10) . . ?
C5 C10 C9 117.5(10) . . ?
N3 C12 C9 128.5(11) . . ?
N3 C13 C14 112.2(9) . . ?
C13 C14 C15 115.1(11) . . ?
N4 C15 C14 113.9(9) . . ?
N4 C16 C17 127.4(11) . . ?
C22 C17 C18 119.4(10) . . ?
C22 C17 C16 126.9(10) . . ?
C18 C17 C16 113.7(10) . . ?
C19 C18 C17 124.4(11) . . ?
C18 C19 C20 114.6(11) . . ?
C18 C19 C23 122.6(12) . . ?
C20 C19 C23 122.8(11) . . ?
C19 C20 C21 124.4(11) . . ?
C20 C21 C22 119.6(11) . . ?
C20 C21 C24 114.3(10) . . ?
C22 C21 C24 126.0(11) . . ?
O2 C22 C17 122.6(9) . . ?
O2 C22 C21 119.9(10) . . ?
C17 C22 C21 117.5(11) . . ?
N1 C24 C21 128.8(10) . . ?
O3 C25 O4 128.3(10) . . ?
O3 C25 C26 115.6(10) . . ?
O4 C25 C26 116.1(10) . . ?
C27 C26 C31 118.2(10) . . ?
C27 C26 C25 121.0(10) . . ?
C31 C26 C25 120.8(10) . . ?
C28 C27 C26 121.7(12) . . ?
C27 C28 C29 119.5(12) . . ?
C30 C29 C28 119.8(12) . . ?
C31 C30 C29 120.2(12) . . ?
C30 C31 C26 120.5(11) . . ?
O6 C32 O5 126.9(11) . . ?
O6 C32 C33 118.2(11) . . ?
O5 C32 C33 114.9(11) . . ?
C38 C33 C34 118.5(11) . . ?
C38 C33 C32 122.3(11) . . ?
C34 C33 C32 119.2(11) . . ?
C35 C34 C33 119.6(12) . . ?
C34 C35 C36 121.1(13) . . ?
C37 C36 C35 121.1(12) . . ?
C36 C37 C38 117.8(11) . . ?
C33 C38 C37 121.8(12) . . ?
O11 Cl1 O14 114.2(9) . . ?
O11 Cl1 O142 114.7(10) . . ?
O14 Cl1 O142 36.1(14) . . ?
O11 Cl1 O12 110.3(7) . . ?
O14 Cl1 O12 111.5(9) . . ?
O142 Cl1 O12 133.0(11) . . ?
O11 Cl1 O132 110.5(10) . . ?
O14 Cl1 O132 132.6(14) . . ?
O142 Cl1 O132 109.1(10) . . ?
O12 Cl1 O132 64.9(14) . . ?
O11 Cl1 O122 109.7(8) . . ?
O14 Cl1 O122 73.4(11) . . ?
O142 Cl1 O122 106.6(10) . . ?
O12 Cl1 O122 43.4(9) . . ?
O132 Cl1 O122 105.8(10) . . ?
O11 Cl1 O13 108.5(7) . . ?
O14 Cl1 O13 107.8(9) . . ?
O142 Cl1 O13 74.0(14) . . ?
O12 Cl1 O13 103.9(7) . . ?
O132 Cl1 O13 40.8(15) . . ?
O122 Cl1 O13 136.9(10) . . ?

loop_
_geom_bond_atom_site_label_1
_geom_bond_atom_site_label_2
_geom_bond_distance
_geom_bond_site_symmetry_2
_geom_bond_publ_flag
Zn1 O5 1.987(7) . ?
Zn1 O2 2.006(7) . ?
Zn1 O1 2.020(7) . ?
Zn1 O3 2.035(7) . ?
Zn1 N1 2.036(8) . ?
Zn1 N2 2.049(9) . ?
Zn2 N3 2.012(9) . ?
Zn2 N4 2.031(9) . ?
Zn2 O1 2.076(7) . ?
Zn2 O2 2.099(7) . ?
Zn2 O4 2.109(7) . ?
Zn2 O7 2.153(7) . ?
O1 C10 1.332(12) . ?
O2 C22 1.336(12) . ?
O3 C25 1.252(12) . ?
O4 C25 1.265(12) . ?
O5 C32 1.287(12) . ?
O6 C32 1.229(13) . ?
N1 C24 1.297(13) . ?
N1 C1 1.476(12) . ?
N2 C4 1.284(12) . ?
N2 C3 1.468(12) . ?
N3 C12 1.275(13) . ?
N3 C13 1.484(13) . ?
N4 C16 1.263(13) . ?
N4 C15 1.483(12) . ?
C1 C2 1.493(14) . ?
C2 C3 1.489(14) . ?
C4 C5 1.426(13) . ?
C5 C10 1.402(14) . ?
C5 C6 1.426(15) . ?
C6 C7 1.362(14) . ?
C7 C8 1.401(14) . ?
C7 C11 1.510(14) . ?
C8 C9 1.381(14) . ?
C9 C10 1.436(13) . ?
C9 C12 1.441(14) . ?
C13 C14 1.503(15) . ?
C14 C15 1.507(14) . ?
C16 C17 1.461(14) . ?
C17 C22 1.395(13) . ?
C17 C18 1.417(14) . ?
C18 C19 1.369(14) . ?
C19 C20 1.387(15) . ?
C19 C23 1.520(14) . ?
C20 C21 1.392(14) . ?
C21 C22 1.414(14) . ?
C21 C24 1.438(14) . ?
C25 C26 1.502(13) . ?
C26 C27 1.405(14) . ?
C26 C31 1.406(15) . ?
C27 C28 1.369(15) . ?
C28 C29 1.403(18) . ?
C29 C30 1.398(17) . ?
C30 C31 1.381(15) . ?
C32 C33 1.518(15) . ?
C33 C38 1.403(15) . ?
C33 C34 1.406(15) . ?
C34 C35 1.376(15) . ?
C35 C36 1.390(16) . ?
C36 C37 1.380(16) . ?
C37 C38 1.407(15) . ?
Cl1 O11 1.387(8) . ?
Cl1 O14 1.390(12) . ?
Cl1 O142 1.413(14) . ?
Cl1 O12 1.430(11) . ?
Cl1 O132 1.442(15) . ?
Cl1 O122 1.464(13) . ?
Cl1 O13 1.467(10) . ?

loop_
_geom_torsion_atom_site_label_1
_geom_torsion_atom_site_label_2
_geom_torsion_atom_site_label_3
_geom_torsion_atom_site_label_4
_geom_torsion
_geom_torsion_site_symmetry_1
_geom_torsion_site_symmetry_2
_geom_torsion_site_symmetry_3
_geom_torsion_site_symmetry_4
_geom_torsion_publ_flag
O5 Zn1 O1 C10 111.5(8) . . . . ?
O2 Zn1 O1 C10 -156.6(8) . . . . ?
O3 Zn1 O1 C10 -69.0(8) . . . . ?
N1 Zn1 O1 C10 -112(2) . . . . ?
N2 Zn1 O1 C10 20.7(8) . . . . ?
O5 Zn1 O1 Zn2 -102.0(3) . . . . ?
O2 Zn1 O1 Zn2 -10.1(3) . . . . ?
O3 Zn1 O1 Zn2 77.5(3) . . . . ?
N1 Zn1 O1 Zn2 34(2) . . . . ?
N2 Zn1 O1 Zn2 167.1(3) . . . . ?
N3 Zn2 O1 C10 -25.8(8) . . . . ?
N4 Zn2 O1 C10 157.2(17) . . . . ?
O2 Zn2 O1 C10 157.0(8) . . . . ?
O4 Zn2 O1 C10 71.0(7) . . . . ?
O7 Zn2 O1 C10 -113.7(8) . . . . ?
N3 Zn2 O1 Zn1 -173.0(3) . . . . ?
N4 Zn2 O1 Zn1 10(2) . . . . ?
O2 Zn2 O1 Zn1 9.8(3) . . . . ?
O4 Zn2 O1 Zn1 -76.2(3) . . . . ?
O7 Zn2 O1 Zn1 99.1(3) . . . . ?
O5 Zn1 O2 C22 -105.4(8) . . . . ?
O1 Zn1 O2 C22 154.1(8) . . . . ?
O3 Zn1 O2 C22 67.6(8) . . . . ?
N1 Zn1 O2 C22 -20.3(8) . . . . ?
N2 Zn1 O2 C22 132(2) . . . . ?
O5 Zn1 O2 Zn2 110.5(3) . . . . ?
O1 Zn1 O2 Zn2 10.0(3) . . . . ?
O3 Zn1 O2 Zn2 -76.4(3) . . . . ?
N1 Zn1 O2 Zn2 -164.3(3) . . . . ?
N2 Zn1 O2 Zn2 -12(3) . . . . ?
N3 Zn2 O2 C22 -172.0(16) . . . . ?
N4 Zn2 O2 C22 23.7(8) . . . . ?
O1 Zn2 O2 C22 -156.3(7) . . . . ?
O4 Zn2 O2 C22 -69.7(7) . . . . ?
O7 Zn2 O2 C22 112.7(7) . . . . ?
N3 Zn2 O2 Zn1 -25.5(19) . . . . ?
N4 Zn2 O2 Zn1 170.2(3) . . . . ?
O1 Zn2 O2 Zn1 -9.8(3) . . . . ?
O4 Zn2 O2 Zn1 76.8(3) . . . . ?
O7 Zn2 O2 Zn1 -100.8(3) . . . . ?
O5 Zn1 O3 C25 133(2) . . . . ?
O2 Zn1 O3 C25 40.0(9) . . . . ?
O1 Zn1 O3 C25 -43.0(9) . . . . ?
N1 Zn1 O3 C25 131.6(9) . . . . ?
N2 Zn1 O3 C25 -133.5(9) . . . . ?
N3 Zn2 O4 C25 129.1(9) . . . . ?
N4 Zn2 O4 C25 -131.5(9) . . . . ?
O1 Zn2 O4 C25 38.8(9) . . . . ?
O2 Zn2 O4 C25 -40.7(9) . . . . ?
O7 Zn2 O4 C25 -16(3) . . . . ?
O2 Zn1 O5 C32 -69.0(10) . . . . ?
O1 Zn1 O5 C32 14.3(10) . . . . ?
O3 Zn1 O5 C32 -162(2) . . . . ?
N1 Zn1 O5 C32 -160.2(10) . . . . ?
N2 Zn1 O5 C32 105.0(10) . . . . ?
O5 Zn1 N1 C24 99.5(8) . . . . ?
O2 Zn1 N1 C24 6.4(8) . . . . ?
O1 Zn1 N1 C24 -38(3) . . . . ?
O3 Zn1 N1 C24 -80.7(8) . . . . ?
N2 Zn1 N1 C24 -170.2(8) . . . . ?
O5 Zn1 N1 C1 -78.1(8) . . . . ?
O2 Zn1 N1 C1 -171.2(8) . . . . ?
O1 Zn1 N1 C1 145(2) . . . . ?
O3 Zn1 N1 C1 101.7(8) . . . . ?
N2 Zn1 N1 C1 12.2(8) . . . . ?
O5 Zn1 N2 C4 -113.6(8) . . . . ?
O2 Zn1 N2 C4 9(3) . . . . ?
O1 Zn1 N2 C4 -12.8(9) . . . . ?
O3 Zn1 N2 C4 73.3(8) . . . . ?
N1 Zn1 N2 C4 161.3(8) . . . . ?
O5 Zn1 N2 C3 70.3(8) . . . . ?
O2 Zn1 N2 C3 -167(2) . . . . ?
O1 Zn1 N2 C3 171.2(8) . . . . ?
O3 Zn1 N2 C3 -102.7(8) . . . . ?
N1 Zn1 N2 C3 -14.8(8) . . . . ?
N4 Zn2 N3 C12 -166.4(9) . . . . ?
O1 Zn2 N3 C12 14.1(9) . . . . ?
O2 Zn2 N3 C12 29(2) . . . . ?
O4 Zn2 N3 C12 -71.8(9) . . . . ?
O7 Zn2 N3 C12 104.9(9) . . . . ?
N4 Zn2 N3 C13 16.1(8) . . . . ?
O1 Zn2 N3 C13 -163.4(8) . . . . ?
O2 Zn2 N3 C13 -148.0(15) . . . . ?
O4 Zn2 N3 C13 110.7(8) . . . . ?
O7 Zn2 N3 C13 -72.5(8) . . . . ?
N3 Zn2 N4 C16 169.8(9) . . . . ?
O1 Zn2 N4 C16 -13(2) . . . . ?
O2 Zn2 N4 C16 -13.1(9) . . . . ?
O4 Zn2 N4 C16 72.3(9) . . . . ?
O7 Zn2 N4 C16 -102.5(9) . . . . ?
N3 Zn2 N4 C15 -12.5(8) . . . . ?
O1 Zn2 N4 C15 164.5(16) . . . . ?
O2 Zn2 N4 C15 164.7(8) . . . . ?
O4 Zn2 N4 C15 -109.9(8) . . . . ?
O7 Zn2 N4 C15 75.2(8) . . . . ?
C24 N1 C1 C2 143.4(10) . . . . ?
Zn1 N1 C1 C2 -38.8(12) . . . . ?
N1 C1 C2 C3 70.9(12) . . . . ?
C4 N2 C3 C2 -131.9(10) . . . . ?
Zn1 N2 C3 C2 44.4(12) . . . . ?
C1 C2 C3 N2 -74.4(12) . . . . ?
C3 N2 C4 C5 179.5(11) . . . . ?
Zn1 N2 C4 C5 3.3(16) . . . . ?
N2 C4 C5 C10 6.0(19) . . . . ?
N2 C4 C5 C6 -178.1(11) . . . . ?
C10 C5 C6 C7 -2.0(18) . . . . ?
C4 C5 C6 C7 -178.2(11) . . . . ?
C5 C6 C7 C8 -4.3(17) . . . . ?
C5 C6 C7 C11 175.7(11) . . . . ?
C6 C7 C8 C9 6.9(16) . . . . ?
C11 C7 C8 C9 -173.1(10) . . . . ?
C7 C8 C9 C10 -3.1(16) . . . . ?
C7 C8 C9 C12 177.4(10) . . . . ?
Zn1 O1 C10 C5 -18.4(14) . . . . ?
Zn2 O1 C10 C5 -156.5(8) . . . . ?
Zn1 O1 C10 C9 162.1(7) . . . . ?
Zn2 O1 C10 C9 24.0(13) . . . . ?
C4 C5 C10 O1 2.1(18) . . . . ?
C6 C5 C10 O1 -173.6(10) . . . . ?
C4 C5 C10 C9 -178.4(10) . . . . ?
C6 C5 C10 C9 5.9(16) . . . . ?
C8 C9 C10 O1 176.0(9) . . . . ?
C12 C9 C10 O1 -4.4(17) . . . . ?
C8 C9 C10 C5 -3.5(15) . . . . ?
C12 C9 C10 C5 176.0(10) . . . . ?
C13 N3 C12 C9 175.9(10) . . . . ?
Zn2 N3 C12 C9 -1.6(17) . . . . ?
C8 C9 C12 N3 171.4(11) . . . . ?
C10 C9 C12 N3 -8.2(19) . . . . ?
C12 N3 C13 C14 138.1(11) . . . . ?
Zn2 N3 C13 C14 -44.2(13) . . . . ?
N3 C13 C14 C15 74.1(13) . . . . ?
C16 N4 C15 C14 -145.0(11) . . . . ?
Zn2 N4 C15 C14 37.1(13) . . . . ?
C13 C14 C15 N4 -70.3(13) . . . . ?
C15 N4 C16 C17 -176.7(9) . . . . ?
Zn2 N4 C16 C17 1.1(16) . . . . ?
N4 C16 C17 C22 8.1(18) . . . . ?
N4 C16 C17 C18 -172.5(11) . . . . ?
C22 C17 C18 C19 -0.7(16) . . . . ?
C16 C17 C18 C19 179.8(10) . . . . ?
C17 C18 C19 C20 -1.9(16) . . . . ?
C17 C18 C19 C23 177.9(10) . . . . ?
C18 C19 C20 C21 1.6(16) . . . . ?
C23 C19 C20 C21 -178.1(10) . . . . ?
C19 C20 C21 C22 1.1(17) . . . . ?
C19 C20 C21 C24 -176.4(10) . . . . ?
Zn1 O2 C22 C17 -158.6(7) . . . . ?
Zn2 O2 C22 C17 -22.6(13) . . . . ?
Zn1 O2 C22 C21 23.0(13) . . . . ?
Zn2 O2 C22 C21 159.0(7) . . . . ?
C18 C17 C22 O2 -175.0(9) . . . . ?
C16 C17 C22 O2 4.4(16) . . . . ?
C18 C17 C22 C21 3.4(15) . . . . ?
C16 C17 C22 C21 -177.2(10) . . . . ?
C20 C21 C22 O2 174.8(9) . . . . ?
C24 C21 C22 O2 -8.0(16) . . . . ?
C20 C21 C22 C17 -3.7(15) . . . . ?
C24 C21 C22 C17 173.5(10) . . . . ?
C1 N1 C24 C21 -178.4(10) . . . . ?
Zn1 N1 C24 C21 3.8(15) . . . . ?
C20 C21 C24 N1 171.2(10) . . . . ?
C22 C21 C24 N1 -6.1(18) . . . . ?
Zn1 O3 C25 O4 1.5(17) . . . . ?
Zn1 O3 C25 C26 -177.5(7) . . . . ?
Zn2 O4 C25 O3 0.3(17) . . . . ?
Zn2 O4 C25 C26 179.3(6) . . . . ?
O3 C25 C26 C27 -20.9(15) . . . . ?
O4 C25 C26 C27 160.0(10) . . . . ?
O3 C25 C26 C31 160.1(10) . . . . ?
O4 C25 C26 C31 -19.1(16) . . . . ?
C31 C26 C27 C28 0.5(17) . . . . ?
C25 C26 C27 C28 -178.5(11) . . . . ?
C26 C27 C28 C29 -1.6(18) . . . . ?
C27 C28 C29 C30 2(2) . . . . ?
C28 C29 C30 C31 -1(2) . . . . ?
C29 C30 C31 C26 0(2) . . . . ?
C27 C26 C31 C30 0.2(17) . . . . ?
C25 C26 C31 C30 179.3(11) . . . . ?
Zn1 O5 C32 O6 6.0(19) . . . . ?
Zn1 O5 C32 C33 -173.7(7) . . . . ?
O6 C32 C33 C38 152.6(12) . . . . ?
O5 C32 C33 C38 -27.7(15) . . . . ?
O6 C32 C33 C34 -27.3(16) . . . . ?
O5 C32 C33 C34 152.4(10) . . . . ?
C38 C33 C34 C35 0.5(17) . . . . ?
C32 C33 C34 C35 -179.7(10) . . . . ?
C33 C34 C35 C36 -2.6(18) . . . . ?
C34 C35 C36 C37 1.4(19) . . . . ?
C35 C36 C37 C38 1.8(18) . . . . ?
C34 C33 C38 C37 2.8(18) . . . . ?
C32 C33 C38 C37 -177.1(10) . . . . ?
C36 C37 C38 C33 -3.9(17) . . . . ?
